data_7040363
loop_
_publ_author_name
'Rungthanaphatsophon, Pokpong'
'Barnes, Charles L.'
'Walensky, Justin R.'

_publ_section_title
;
 Copper(i) clusters with bulky dithiocarboxylate, thiolate, and selenolate
 ligands.
;
_journal_issue 36
_journal_name_full 'Dalton transactions (Cambridge, England : 2003)'
_journal_page_first 14265
_journal_page_last 14276
_journal_paper_doi 10.1039/c6dt02709a
_journal_volume 45
_journal_year 2016
_chemical_formula_moiety 'C27 H33 Li O1 S2'
_chemical_formula_sum 'C27 H33 Li O2 S2'
_chemical_formula_weight 460.59
_space_group_crystal_system monoclinic
_space_group_IT_number 14
_space_group_name_Hall '-P 2ybc'
_space_group_name_H-M_alt 'P 1 21/c 1'
_symmetry_space_group_name_Hall '-P 2ybc'
_symmetry_space_group_name_H-M 'P 1 21/c 1'
_atom_sites_solution_hydrogens geom
_audit_creation_method SHELXL-2014/7
_audit_update_record
;
2016-07-08 deposited with the CCDC.
2016-08-05 downloaded from the CCDC.
;
_cell_angle_alpha 90
_cell_angle_beta 91.084(2)
_cell_angle_gamma 90
_cell_formula_units_Z 4
_cell_length_a 8.8758(12)
_cell_length_b 22.935(3)
_cell_length_c 12.6872(17)
_cell_measurement_reflns_used 5101
_cell_measurement_temperature 100(2)
_cell_measurement_theta_max 26.44
_cell_measurement_theta_min 2.39
_cell_volume 2582.2(6)
_computing_structure_refinement 'SHELXL-2014/7 (Sheldrick, 2014)'
_diffrn_ambient_temperature 100(2)
_diffrn_measured_fraction_theta_full 1.000
_diffrn_measured_fraction_theta_max 0.994
_diffrn_measurement_device_type 'Bruker APEXII CCD area detector'
_diffrn_measurement_method 'omega scans'
_diffrn_radiation_type MoK\a
_diffrn_radiation_wavelength 0.71073
_diffrn_reflns_av_R_equivalents 0.0544
_diffrn_reflns_av_unetI/netI 0.0443
_diffrn_reflns_Laue_measured_fraction_full 1.000
_diffrn_reflns_Laue_measured_fraction_max 0.994
_diffrn_reflns_limit_h_max 11
_diffrn_reflns_limit_h_min -11
_diffrn_reflns_limit_k_max 29
_diffrn_reflns_limit_k_min -29
_diffrn_reflns_limit_l_max 16
_diffrn_reflns_limit_l_min -16
_diffrn_reflns_number 30006
_diffrn_reflns_point_group_measured_fraction_full 1.000
_diffrn_reflns_point_group_measured_fraction_max 0.994
_diffrn_reflns_theta_full 25.242
_diffrn_reflns_theta_max 27.554
_diffrn_reflns_theta_min 1.776
_diffrn_standards_decay_% 0.0
_exptl_absorpt_coefficient_mu 0.227
_exptl_absorpt_correction_T_max 0.97
_exptl_absorpt_correction_T_min 0.88
_exptl_absorpt_correction_type multi-scan
_exptl_crystal_colour yellow
_exptl_crystal_density_diffrn 1.185
_exptl_crystal_description prism
_exptl_crystal_F_000 984
_exptl_crystal_size_max 0.375
_exptl_crystal_size_mid 0.125
_exptl_crystal_size_min 0.125
_refine_diff_density_max 0.372
_refine_diff_density_min -0.268
_refine_diff_density_rms 0.049
_refine_ls_extinction_method none
_refine_ls_goodness_of_fit_ref 1.017
_refine_ls_hydrogen_treatment constr
_refine_ls_matrix_type full
_refine_ls_number_parameters 289
_refine_ls_number_reflns 5922
_refine_ls_number_restraints 0
_refine_ls_restrained_S_all 1.017
_refine_ls_R_factor_all 0.0645
_refine_ls_R_factor_gt 0.0434
_refine_ls_shift/su_max 0.001
_refine_ls_shift/su_mean 0.000
_refine_ls_structure_factor_coef Fsqd
_refine_ls_weighting_details 'w=1/[\s^2^(Fo^2^)+(0.0342P)^2^+1.2878P] where P=(Fo^2^+2Fc^2^)/3'
_refine_ls_weighting_scheme calc
_refine_ls_wR_factor_gt 0.0876
_refine_ls_wR_factor_ref 0.0967
_reflns_Friedel_coverage 0.000
_reflns_number_gt 4534
_reflns_number_total 5922
_reflns_threshold_expression 'I > 2\s(I)'
_cod_data_source_file c6dt02709a2.cif
_cod_data_source_block phterphcs2li
_cod_depositor_comments 'Adding full bibliography for 7040358--7040370.cif.'
_cod_database_code 7040363
_shelx_shelxl_version_number 2014/7
_shelx_space_group_comment
;
The symmetry employed for this shelxl refinement is uniquely defined
by the following loop, which should always be used as a source of
symmetry information in preference to the above space-group names.
They are only intended as comments.
;
_shelx_estimated_absorpt_t_min 0.920
_shelx_estimated_absorpt_t_max 0.972

loop_
_space_group_symop_operation_xyz
'x, y, z'
'-x, y+1/2, -z+1/2'
'-x, -y, -z'
'x, -y-1/2, z-1/2'

loop_
_atom_site_label
_atom_site_type_symbol
_atom_site_fract_x
_atom_site_fract_y
_atom_site_fract_z
_atom_site_U_iso_or_equiv
_atom_site_adp_type
_atom_site_occupancy
_atom_site_site_symmetry_order
_atom_site_calc_flag
_atom_site_refinement_flags_posn
_atom_site_refinement_flags_adp
C11 C 0.3274(2) 0.58035(8) 0.13233(14) 0.0266(4) Uani 1 1 d . .
H11 H 0.3804 0.6162 0.1272 0.032 Uiso 1 1 calc R U
C19 C 0.1053(2) 0.20989(8) 0.20414(15) 0.0265(4) Uani 1 1 d . .
H19 H 0.0760 0.2101 0.1317 0.032 Uiso 1 1 calc R U
C13 C 0.3173(2) 0.47631(8) 0.10824(14) 0.0248(4) Uani 1 1 d . .
H13 H 0.3643 0.4412 0.0864 0.030 Uiso 1 1 calc R U
S1 S 0.29468(5) 0.41285(2) 0.37654(3) 0.02019(11) Uani 1 1 d . .
S2 S 0.43880(5) 0.33694(2) 0.21543(4) 0.02350(11) Uani 1 1 d . .
C15 C 0.1523(2) 0.26034(8) 0.36668(15) 0.0243(4) Uani 1 1 d . .
H15 H 0.1570 0.2955 0.4063 0.029 Uiso 1 1 calc R U
C6 C -0.0557(2) 0.41576(8) 0.10261(14) 0.0251(4) Uani 1 1 d . .
H6 H -0.0942 0.4490 0.0665 0.030 Uiso 1 1 calc R U
C4 C -0.0829(2) 0.31628(8) 0.15518(14) 0.0250(4) Uani 1 1 d . .
H4 H -0.1405 0.2814 0.1551 0.030 Uiso 1 1 calc R U
C9 C 0.1056(2) 0.52682(8) 0.17812(14) 0.0246(4) Uani 1 1 d . .
H9 H 0.0064 0.5265 0.2049 0.030 Uiso 1 1 calc R U
C16 C 0.1884(2) 0.20780(8) 0.41531(16) 0.0279(4) Uani 1 1 d . .
H16 H 0.2158 0.2072 0.4880 0.033 Uiso 1 1 calc R U
C5 C -0.1402(2) 0.36495(8) 0.10436(14) 0.0271(4) Uani 1 1 d . .
H5 H -0.2368 0.3636 0.0709 0.032 Uiso 1 1 calc R U
C10 C 0.1826(2) 0.57933(8) 0.17076(15) 0.0276(4) Uani 1 1 d . .
H10 H 0.1358 0.6146 0.1921 0.033 Uiso 1 1 calc R U
C18 C 0.1436(2) 0.15753(8) 0.25238(17) 0.0318(5) Uani 1 1 d . .
H18 H 0.1415 0.1224 0.2127 0.038 Uiso 1 1 calc R U
C2 C 0.14195(19) 0.36936(7) 0.20654(13) 0.0188(4) Uani 1 1 d . .
C7 C 0.0850(2) 0.41869(8) 0.15304(13) 0.0210(4) Uani 1 1 d . .
C8 C 0.1712(2) 0.47465(8) 0.14692(13) 0.0202(4) Uani 1 1 d . .
C1 C 0.29028(19) 0.37277(7) 0.26505(13) 0.0186(4) Uani 1 1 d . .
C14 C 0.10921(19) 0.26219(8) 0.26025(14) 0.0217(4) Uani 1 1 d . .
C17 C 0.1848(2) 0.15623(8) 0.35828(17) 0.0316(5) Uani 1 1 d . .
H17 H 0.2103 0.1203 0.3915 0.038 Uiso 1 1 calc R U
C3 C 0.0578(2) 0.31711(8) 0.20671(13) 0.0202(4) Uani 1 1 d . .
C12 C 0.3943(2) 0.52877(8) 0.10147(15) 0.0280(4) Uani 1 1 d . .
H12 H 0.4940 0.5293 0.0754 0.034 Uiso 1 1 calc R U
Li1 Li 0.5524(4) 0.37046(14) 0.3872(3) 0.0266(7) Uani 1 1 d . .
O1 O 0.56227(14) 0.30859(5) 0.48849(10) 0.0238(3) Uani 1 1 d . .
O2 O 0.70320(14) 0.42987(6) 0.37944(11) 0.0292(3) Uani 1 1 d . .
C24 C 0.6110(2) 0.25087(8) 0.46207(15) 0.0257(4) Uani 1 1 d . .
H24A H 0.5340 0.2315 0.4167 0.031 Uiso 1 1 calc R U
H24B H 0.6249 0.2274 0.5270 0.031 Uiso 1 1 calc R U
C26 C 0.4596(2) 0.30959(8) 0.57562(14) 0.0249(4) Uani 1 1 d . .
H26A H 0.3978 0.2737 0.5745 0.030 Uiso 1 1 calc R U
H26B H 0.3910 0.3434 0.5679 0.030 Uiso 1 1 calc R U
C20 C 0.6620(2) 0.47354(8) 0.30149(15) 0.0285(4) Uani 1 1 d . .
H20A H 0.5740 0.4597 0.2594 0.034 Uiso 1 1 calc R U
H20B H 0.7468 0.4795 0.2530 0.034 Uiso 1 1 calc R U
C27 C 0.5440(2) 0.31373(9) 0.67903(15) 0.0327(5) Uani 1 1 d . .
H27A H 0.4722 0.3143 0.7368 0.049 Uiso 1 1 calc R U
H27B H 0.6108 0.2799 0.6872 0.049 Uiso 1 1 calc R U
H27C H 0.6040 0.3496 0.6807 0.049 Uiso 1 1 calc R U
C21 C 0.6239(3) 0.53040(9) 0.35334(18) 0.0421(6) Uani 1 1 d . .
H21A H 0.5964 0.5592 0.2992 0.063 Uiso 1 1 calc R U
H21B H 0.5389 0.5247 0.4005 0.063 Uiso 1 1 calc R U
H21C H 0.7114 0.5444 0.3942 0.063 Uiso 1 1 calc R U
C25 C 0.7571(2) 0.25505(9) 0.40497(16) 0.0316(5) Uani 1 1 d . .
H25A H 0.7915 0.2158 0.3865 0.047 Uiso 1 1 calc R U
H25B H 0.7422 0.2781 0.3406 0.047 Uiso 1 1 calc R U
H25C H 0.8329 0.2740 0.4506 0.047 Uiso 1 1 calc R U
C22 C 0.8587(2) 0.43128(11) 0.41131(19) 0.0442(6) Uani 1 1 d . .
H22A H 0.8984 0.4713 0.4028 0.053 Uiso 1 1 calc R U
H22B H 0.9171 0.4050 0.3657 0.053 Uiso 1 1 calc R U
C23 C 0.8773(3) 0.41297(11) 0.52216(18) 0.0480(6) Uani 1 1 d . .
H23A H 0.9844 0.4142 0.5425 0.072 Uiso 1 1 calc R U
H23B H 0.8207 0.4394 0.5674 0.072 Uiso 1 1 calc R U
H23C H 0.8394 0.3731 0.5303 0.072 Uiso 1 1 calc R U

loop_
_atom_site_aniso_label
_atom_site_aniso_U_11
_atom_site_aniso_U_22
_atom_site_aniso_U_33
_atom_site_aniso_U_23
_atom_site_aniso_U_13
_atom_site_aniso_U_12
C11 0.0327(11) 0.0231(10) 0.0239(9) 0.0010(8) -0.0013(8) -0.0076(8)
C19 0.0270(10) 0.0263(10) 0.0264(10) -0.0032(8) 0.0036(8) -0.0071(8)
C13 0.0292(10) 0.0222(9) 0.0233(9) 0.0004(7) 0.0053(8) -0.0022(8)
S1 0.0206(2) 0.0203(2) 0.0197(2) -0.00387(17) -0.00057(16) 0.00084(17)
S2 0.0218(2) 0.0208(2) 0.0280(2) -0.00528(19) 0.00434(18) 0.00028(18)
C15 0.0234(10) 0.0232(9) 0.0262(10) 0.0008(8) 0.0010(8) -0.0061(7)
C6 0.0288(10) 0.0259(10) 0.0204(9) 0.0019(8) -0.0036(7) -0.0017(8)
C4 0.0273(10) 0.0257(10) 0.0220(9) -0.0005(8) 0.0010(8) -0.0092(8)
C9 0.0229(9) 0.0265(10) 0.0245(10) 0.0003(8) 0.0011(7) -0.0001(8)
C16 0.0240(10) 0.0307(10) 0.0290(10) 0.0053(8) 0.0004(8) -0.0069(8)
C5 0.0254(10) 0.0333(11) 0.0223(10) 0.0015(8) -0.0049(8) -0.0063(8)
C10 0.0334(11) 0.0217(10) 0.0275(10) -0.0027(8) -0.0010(8) 0.0012(8)
C18 0.0338(11) 0.0211(10) 0.0406(12) -0.0030(9) 0.0056(9) -0.0055(8)
C2 0.0204(9) 0.0221(9) 0.0140(8) -0.0023(7) 0.0031(7) -0.0029(7)
C7 0.0233(9) 0.0236(9) 0.0161(8) -0.0015(7) 0.0033(7) -0.0026(7)
C8 0.0242(9) 0.0213(9) 0.0150(8) 0.0025(7) -0.0013(7) -0.0023(7)
C1 0.0214(9) 0.0159(8) 0.0187(8) 0.0017(7) 0.0026(7) -0.0037(7)
C14 0.0171(9) 0.0235(9) 0.0245(9) 0.0017(7) 0.0033(7) -0.0060(7)
C17 0.0284(10) 0.0234(10) 0.0429(12) 0.0085(9) 0.0008(9) -0.0041(8)
C3 0.0229(9) 0.0226(9) 0.0151(8) -0.0016(7) 0.0038(7) -0.0042(7)
C12 0.0287(10) 0.0285(10) 0.0271(10) 0.0013(8) 0.0068(8) -0.0070(8)
Li1 0.0252(17) 0.0251(16) 0.0294(17) 0.0046(13) 0.0003(13) -0.0017(13)
O1 0.0291(7) 0.0181(6) 0.0243(7) 0.0010(5) 0.0045(5) 0.0042(5)
O2 0.0209(7) 0.0278(7) 0.0387(8) 0.0087(6) -0.0038(6) -0.0036(5)
C24 0.0285(10) 0.0184(9) 0.0302(10) -0.0013(8) 0.0018(8) 0.0021(7)
C26 0.0279(10) 0.0231(9) 0.0238(9) 0.0020(8) 0.0039(8) 0.0037(8)
C20 0.0310(11) 0.0251(10) 0.0292(10) 0.0038(8) -0.0008(8) -0.0063(8)
C27 0.0374(12) 0.0344(11) 0.0263(10) -0.0016(9) 0.0005(9) -0.0036(9)
C21 0.0588(15) 0.0266(11) 0.0408(13) -0.0014(10) -0.0031(11) -0.0040(10)
C25 0.0277(11) 0.0315(11) 0.0357(11) -0.0015(9) 0.0054(9) 0.0040(8)
C22 0.0228(11) 0.0600(15) 0.0495(14) 0.0165(12) -0.0045(10) -0.0073(10)
C23 0.0414(14) 0.0613(16) 0.0409(13) 0.0104(12) -0.0136(10) -0.0125(12)

loop_
_atom_type_symbol
_atom_type_description
_atom_type_scat_dispersion_real
_atom_type_scat_dispersion_imag
_atom_type_scat_source
C C 0.0033 0.0016 'International Tables Vol C Tables 4.2.6.8 and 6.1.1.4'
H H 0.0000 0.0000 'International Tables Vol C Tables 4.2.6.8 and 6.1.1.4'
O O 0.0106 0.0060 'International Tables Vol C Tables 4.2.6.8 and 6.1.1.4'
Li Li -0.0003 0.0001 'International Tables Vol C Tables 4.2.6.8 and 6.1.1.4'
S S 0.1246 0.1234 'International Tables Vol C Tables 4.2.6.8 and 6.1.1.4'

loop_
_geom_angle_atom_site_label_1
_geom_angle_atom_site_label_2
_geom_angle_atom_site_label_3
_geom_angle
C10 C11 C12 119.48(17)
C10 C11 H11 120.3
C12 C11 H11 120.3
C18 C19 C14 121.05(18)
C18 C19 H19 119.5
C14 C19 H19 119.5
C12 C13 C8 120.51(17)
C12 C13 H13 119.7
C8 C13 H13 119.7
C1 S1 Li1 80.75(10)
C1 S2 Li1 80.21(9)
C16 C15 C14 120.83(17)
C16 C15 H15 119.6
C14 C15 H15 119.6
C5 C6 C7 120.90(17)
C5 C6 H6 119.5
C7 C6 H6 119.5
C5 C4 C3 121.66(17)
C5 C4 H4 119.2
C3 C4 H4 119.2
C10 C9 C8 121.16(17)
C10 C9 H9 119.4
C8 C9 H9 119.4
C17 C16 C15 120.37(18)
C17 C16 H16 119.8
C15 C16 H16 119.8
C4 C5 C6 119.47(17)
C4 C5 H5 120.3
C6 C5 H5 120.3
C11 C10 C9 119.99(17)
C11 C10 H10 120.0
C9 C10 H10 120.0
C17 C18 C19 120.27(18)
C17 C18 H18 119.9
C19 C18 H18 119.9
C7 C2 C3 119.83(16)
C7 C2 C1 120.00(15)
C3 C2 C1 120.16(15)
C6 C7 C2 119.52(16)
C6 C7 C8 118.17(16)
C2 C7 C8 122.30(15)
C9 C8 C13 118.25(16)
C9 C8 C7 120.33(16)
C13 C8 C7 121.41(16)
C2 C1 S2 118.34(12)
C2 C1 S1 116.69(12)
S2 C1 S1 124.97(11)
C2 C1 Li1 174.05(13)
S2 C1 Li1 62.96(9)
S1 C1 Li1 62.33(9)
C19 C14 C15 118.09(17)
C19 C14 C3 119.15(16)
C15 C14 C3 122.64(16)
C18 C17 C16 119.38(18)
C18 C17 H17 120.3
C16 C17 H17 120.3
C4 C3 C2 118.58(16)
C4 C3 C14 117.52(15)
C2 C3 C14 123.89(16)
C11 C12 C13 120.60(18)
C11 C12 H12 119.7
C13 C12 H12 119.7
O2 Li1 O1 122.59(18)
O2 Li1 S1 111.25(14)
O1 Li1 S1 110.90(14)
O2 Li1 S2 116.37(15)
O1 Li1 S2 111.65(15)
S1 Li1 S2 73.63(9)
O2 Li1 C1 122.56(15)
O1 Li1 C1 114.63(14)
S1 Li1 C1 36.93(6)
S2 Li1 C1 36.83(6)
O2 Li1 C20 29.06(7)
O1 Li1 C20 151.50(17)
S1 Li1 C20 88.55(10)
S2 Li1 C20 93.36(11)
C1 Li1 C20 93.51(11)
C24 O1 C26 112.99(13)
C24 O1 Li1 122.50(15)
C26 O1 Li1 118.65(14)
C22 O2 C20 114.01(15)
C22 O2 Li1 132.32(16)
C20 O2 Li1 111.04(14)
O1 C24 C25 108.72(15)
O1 C24 H24A 109.9
C25 C24 H24A 109.9
O1 C24 H24B 109.9
C25 C24 H24B 109.9
H24A C24 H24B 108.3
O1 C26 C27 110.99(16)
O1 C26 H26A 109.4
C27 C26 H26A 109.4
O1 C26 H26B 109.4
C27 C26 H26B 109.4
H26A C26 H26B 108.0
O2 C20 C21 110.92(16)
O2 C20 Li1 39.90(10)
C21 C20 Li1 118.86(15)
O2 C20 H20A 109.5
C21 C20 H20A 109.5
Li1 C20 H20A 70.2
O2 C20 H20B 109.5
C21 C20 H20B 109.5
Li1 C20 H20B 129.3
H20A C20 H20B 108.0
C26 C27 H27A 109.5
C26 C27 H27B 109.5
H27A C27 H27B 109.5
C26 C27 H27C 109.5
H27A C27 H27C 109.5
H27B C27 H27C 109.5
C20 C21 H21A 109.5
C20 C21 H21B 109.5
H21A C21 H21B 109.5
C20 C21 H21C 109.5
H21A C21 H21C 109.5
H21B C21 H21C 109.5
C24 C25 H25A 109.5
C24 C25 H25B 109.5
H25A C25 H25B 109.5
C24 C25 H25C 109.5
H25A C25 H25C 109.5
H25B C25 H25C 109.5
O2 C22 C23 110.70(18)
O2 C22 H22A 109.5
C23 C22 H22A 109.5
O2 C22 H22B 109.5
C23 C22 H22B 109.5
H22A C22 H22B 108.1
C22 C23 H23A 109.5
C22 C23 H23B 109.5
H23A C23 H23B 109.5
C22 C23 H23C 109.5
H23A C23 H23C 109.5
H23B C23 H23C 109.5

loop_
_geom_bond_atom_site_label_1
_geom_bond_atom_site_label_2
_geom_bond_distance
C11 C10 1.384(3)
C11 C12 1.384(3)
C11 H11 0.9500
C19 C18 1.387(3)
C19 C14 1.395(2)
C19 H19 0.9500
C13 C12 1.387(2)
C13 C8 1.395(2)
C13 H13 0.9500
S1 C1 1.6868(17)
S1 Li1 2.486(3)
S2 C1 1.6855(18)
S2 Li1 2.505(3)
C15 C16 1.388(3)
C15 C14 1.397(3)
C15 H15 0.9500
C6 C5 1.386(3)
C6 C7 1.394(2)
C6 H6 0.9500
C4 C5 1.382(3)
C4 C3 1.399(3)
C4 H4 0.9500
C9 C10 1.388(3)
C9 C8 1.392(2)
C9 H9 0.9500
C16 C17 1.386(3)
C16 H16 0.9500
C5 H5 0.9500
C10 H10 0.9500
C18 C17 1.386(3)
C18 H18 0.9500
C2 C7 1.408(2)
C2 C3 1.412(2)
C2 C1 1.501(2)
C7 C8 1.497(2)
C1 Li1 2.771(4)
C14 C3 1.498(2)
C17 H17 0.9500
C12 H12 0.9500
Li1 O2 1.914(3)
Li1 O1 1.915(3)
Li1 C20 2.785(4)
O1 C24 1.434(2)
O1 C26 1.446(2)
O2 C22 1.431(2)
O2 C20 1.450(2)
C24 C25 1.500(3)
C24 H24A 0.9900
C24 H24B 0.9900
C26 C27 1.501(3)
C26 H26A 0.9900
C26 H26B 0.9900
C20 C21 1.502(3)
C20 H20A 0.9900
C20 H20B 0.9900
C27 H27A 0.9800
C27 H27B 0.9800
C27 H27C 0.9800
C21 H21A 0.9800
C21 H21B 0.9800
C21 H21C 0.9800
C25 H25A 0.9800
C25 H25B 0.9800
C25 H25C 0.9800
C22 C23 1.474(3)
C22 H22A 0.9900
C22 H22B 0.9900
C23 H23A 0.9800
C23 H23B 0.9800
C23 H23C 0.9800

loop_
_geom_torsion_atom_site_label_1
_geom_torsion_atom_site_label_2
_geom_torsion_atom_site_label_3
_geom_torsion_atom_site_label_4
_geom_torsion
C14 C15 C16 C17 1.1(3)
C3 C4 C5 C6 1.1(3)
C7 C6 C5 C4 -1.2(3)
C12 C11 C10 C9 0.0(3)
C8 C9 C10 C11 -0.3(3)
C14 C19 C18 C17 0.8(3)
C5 C6 C7 C2 0.0(3)
C5 C6 C7 C8 179.23(16)
C3 C2 C7 C6 1.4(2)
C1 C2 C7 C6 -177.38(16)
C3 C2 C7 C8 -177.85(16)
C1 C2 C7 C8 3.4(2)
C10 C9 C8 C13 0.3(3)
C10 C9 C8 C7 -178.52(16)
C12 C13 C8 C9 0.1(3)
C12 C13 C8 C7 178.86(17)
C6 C7 C8 C9 54.4(2)
C2 C7 C8 C9 -126.34(19)
C6 C7 C8 C13 -124.30(19)
C2 C7 C8 C13 54.9(2)
C7 C2 C1 S2 -109.19(16)
C3 C2 C1 S2 72.07(19)
C7 C2 C1 S1 70.69(19)
C3 C2 C1 S1 -108.06(16)
Li1 S2 C1 C2 -173.45(15)
Li1 S2 C1 S1 6.69(12)
Li1 S1 C1 C2 173.41(15)
Li1 S1 C1 S2 -6.73(12)
C18 C19 C14 C15 -0.2(3)
C18 C19 C14 C3 -176.24(17)
C16 C15 C14 C19 -0.8(3)
C16 C15 C14 C3 175.13(16)
C19 C18 C17 C16 -0.5(3)
C15 C16 C17 C18 -0.5(3)
C5 C4 C3 C2 0.3(3)
C5 C4 C3 C14 179.47(17)
C7 C2 C3 C4 -1.5(2)
C1 C2 C3 C4 177.27(15)
C7 C2 C3 C14 179.36(16)
C1 C2 C3 C14 -1.9(2)
C19 C14 C3 C4 50.9(2)
C15 C14 C3 C4 -124.96(19)
C19 C14 C3 C2 -129.94(18)
C15 C14 C3 C2 54.2(2)
C10 C11 C12 C13 0.4(3)
C8 C13 C12 C11 -0.4(3)
C26 O1 C24 C25 -157.51(15)
Li1 O1 C24 C25 49.9(2)
C24 O1 C26 C27 88.33(18)
Li1 O1 C26 C27 -117.92(18)
C22 O2 C20 C21 -85.7(2)
Li1 O2 C20 C21 110.39(19)
C22 O2 C20 Li1 164.0(2)
C20 O2 C22 C23 148.21(19)
Li1 O2 C22 C23 -52.2(3)
